data_1561872
loop_
_publ_author_name
'Mazej, Zoran'
'Goreshnik, Evgeny A.'

_publ_section_title
;
 Synthesis and crystal structures of HgFAsF6, Hg(HF)2(AsF6)2,
 Hg(HF)(AsF6)2 and Hg(AsF6)(SO3F)
;
_journal_name_full 'Journal of Solid State Chemistry'
_journal_page_first 53
_journal_page_last 59
_journal_paper_doi 10.1016/j.jssc.2015.04.025
_journal_volume 228
_journal_year 2015
_chemical_formula_moiety 'As2 F14 H2 Hg'
_chemical_formula_sum 'As2 F14 H2 Hg'
_chemical_formula_weight 618.45
_space_group_crystal_system triclinic
_space_group_IT_number 2
_space_group_name_Hall '-P 1'
_space_group_name_H-M_alt 'P -1'
_atom_sites_solution_primary iterative
_cell_angle_alpha 84.045(5)
_cell_angle_beta 79.277(5)
_cell_angle_gamma 80.612(6)
_cell_formula_units_Z 1
_cell_length_a 5.0781(3)
_cell_length_b 6.6907(5)
_cell_length_c 7.7135(5)
_cell_measurement_reflns_used 2240
_cell_measurement_temperature 150.00(10)
_cell_measurement_theta_max 29.0650
_cell_measurement_theta_min 3.8170
_cell_volume 253.32(3)
_computing_cell_refinement
;
CrysAlisPro, Agilent Technologies,
Version 1.171.37.35 (release 13-08-2014 CrysAlis171 .NET)
(compiled Aug 13 2014,18:06:01)
;
_computing_data_collection
;
CrysAlisPro, Agilent Technologies,
Version 1.171.37.35 (release 13-08-2014 CrysAlis171 .NET)
(compiled Aug 13 2014,18:06:01)
;
_computing_data_reduction
;
CrysAlisPro, Agilent Technologies,
Version 1.171.37.35 (release 13-08-2014 CrysAlis171 .NET)
(compiled Aug 13 2014,18:06:01)
;
_computing_molecular_graphics
;
O. V. Dolomanov, L. J. Bourhis, R. J. Gildea, J. A. K. Howard and H. Puschmann,
OLEX2: a complete structure solution, refinement and analysis program.
J. Appl. Cryst. (2009). 42, 339-341.
;
_computing_publication_material
;
O. V. Dolomanov, L. J. Bourhis, R. J. Gildea, J. A. K. Howard and H. Puschmann,
OLEX2: a complete structure solution, refinement and analysis program.
J. Appl. Cryst. (2009). 42, 339-341.
;
_computing_structure_refinement
;
olex2.refine (L.J. Bourhis, O.V. Dolomanov, R.J. Gildea, J.A.K. Howard,
H. Puschmann, in preparation, 2011)
;
_computing_structure_solution 'J. Appl. Cryst. (2007) 40, 786-790'
_diffrn_ambient_environment N~2~
_diffrn_ambient_temperature 150.00(10)
_diffrn_detector 'CCD plate'
_diffrn_detector_area_resol_mean 5.3213
_diffrn_detector_type Atlas
_diffrn_measured_fraction_theta_full 0.9981
_diffrn_measured_fraction_theta_max 0.8584
_diffrn_measurement_details
;
#__ type_ start__ end____ width___ exp.time_
  1 omega  -17.00   28.00   1.0000   24.7750
omega____ theta____ kappa____ phi______ frames
    -      -11.4161  -99.0000  150.0000 45

#__ type_ start__ end____ width___ exp.time_
  2 omega  -87.00  -53.00   1.0000   24.7750
omega____ theta____ kappa____ phi______ frames
    -      -11.4161  153.0000 -100.2720 34

#__ type_ start__ end____ width___ exp.time_
  3 omega  -90.00  -48.00   1.0000   24.7750
omega____ theta____ kappa____ phi______ frames
    -      -11.4161  159.0000   45.2134 42

#__ type_ start__ end____ width___ exp.time_
  4 omega  -69.00  -41.00   1.0000   24.7750
omega____ theta____ kappa____ phi______ frames
    -      -11.4161  127.0000 -163.0698 28

#__ type_ start__ end____ width___ exp.time_
  5 omega  -13.00   81.00   1.0000   24.7750
omega____ theta____ kappa____ phi______ frames
    -       11.4942   37.0000   90.0000 94

#__ type_ start__ end____ width___ exp.time_
  6 omega  -11.00   79.00   1.0000   24.7750
omega____ theta____ kappa____ phi______ frames
    -       11.4942   37.0000  -30.0000 90

#__ type_ start__ end____ width___ exp.time_
  7 omega  -59.00   40.00   1.0000   24.7750
omega____ theta____ kappa____ phi______ frames
    -       11.4942  -57.0000   30.0000 99

#__ type_ start__ end____ width___ exp.time_
  8 omega  -60.00  -18.00   1.0000   24.7750
omega____ theta____ kappa____ phi______ frames
    -       11.4942  -37.0000  150.0000 42

#__ type_ start__ end____ width___ exp.time_
  9 omega    4.00   52.00   1.0000   24.7750
omega____ theta____ kappa____ phi______ frames
    -       11.4942  -99.0000 -120.0000 48

#__ type_ start__ end____ width___ exp.time_
 10 omega  -29.00   80.00   1.0000   24.7750
omega____ theta____ kappa____ phi______ frames
    -       11.4942   19.0000 -150.0000 109
;
_diffrn_measurement_device 'four-circle diffractometer'
_diffrn_measurement_device_type 'New Gemini, Dual, Cu at zero, Atlas'
_diffrn_measurement_method '\w scans'
_diffrn_orient_matrix_UB_11 -0.0624364000
_diffrn_orient_matrix_UB_12 0.0270094000
_diffrn_orient_matrix_UB_13 0.0862036000
_diffrn_orient_matrix_UB_21 0.0545619000
_diffrn_orient_matrix_UB_22 0.0925812000
_diffrn_orient_matrix_UB_23 -0.0160273000
_diffrn_orient_matrix_UB_31 -0.1173964000
_diffrn_orient_matrix_UB_32 0.0480806000
_diffrn_orient_matrix_UB_33 -0.0334902000
_diffrn_radiation_monochromator graphite
_diffrn_radiation_probe x-ray
_diffrn_radiation_type 'Mo K\a'
_diffrn_radiation_wavelength 0.71073
_diffrn_reflns_av_R_equivalents 0.0559
_diffrn_reflns_av_unetI/netI 0.0444
_diffrn_reflns_limit_h_max 6
_diffrn_reflns_limit_h_min -6
_diffrn_reflns_limit_k_max 9
_diffrn_reflns_limit_k_min -8
_diffrn_reflns_limit_l_max 10
_diffrn_reflns_limit_l_min -10
_diffrn_reflns_number 3772
_diffrn_reflns_theta_full 25.000000
_diffrn_reflns_theta_max 29.90
_diffrn_reflns_theta_min 3.95
_diffrn_source 'Enhance (Mo) X-ray Source'
_exptl_absorpt_coefficient_mu 21.857
_exptl_absorpt_correction_T_max 0.991
_exptl_absorpt_correction_T_min 0.960
_exptl_absorpt_correction_type analytical
_exptl_absorpt_process_details
;
CrysAlisPro, Agilent Technologies,
Version 1.171.37.35 (release 13-08-2014 CrysAlis171 .NET)
(compiled Aug 13 2014,18:06:01)
Analytical numeric absorption correction using a multifaceted crystal
			model based on expressions derived by R.C. Clark & J.S. Reid.
(Clark, R. C. & Reid, J. S. (1995). Acta Cryst. A51, 887-897)
Empirical absorption correction using spherical harmonics,
 implemented in SCALE3 ABSPACK scaling algorithm.
;
_exptl_crystal_colour colourless
_exptl_crystal_colour_primary colourless
_exptl_crystal_density_diffrn 4.0536
_exptl_crystal_description needle
_exptl_crystal_F_000 274
_exptl_crystal_size_max 0.4128
_exptl_crystal_size_mid 0.0853
_exptl_crystal_size_min 0.048
_refine_diff_density_max 2.484058
_refine_diff_density_min -2.282304
_refine_diff_density_rms 0.376546
_refine_ls_d_res_high 0.712945
_refine_ls_d_res_low 5.160686
_refine_ls_goodness_of_fit_ref 1.040967
_refine_ls_hydrogen_treatment constr
_refine_ls_matrix_type full
_refine_ls_number_constraints 0
_refine_ls_number_parameters 79
_refine_ls_number_reflns 1249
_refine_ls_number_restraints 0
_refine_ls_restrained_S_all 1.040967
_refine_ls_R_factor_all 0.037471
_refine_ls_R_factor_gt 0.033779
_refine_ls_shift/su_max 0.0000
_refine_ls_shift/su_mean 0.0000
_refine_ls_structure_factor_coef Fsqd
_refine_ls_weighting_details 'w=1/[\s^2^(Fo^2^)+(0.0526P)^2^+0.9089P] where P=(Fo^2^+2Fc^2^)/3'
_refine_ls_weighting_scheme calc
_refine_ls_wR_factor_ref 0.085602
_reflns_Friedel_coverage 0.0
_reflns_limit_h_max 6
_reflns_limit_h_min -6
_reflns_limit_k_max 9
_reflns_limit_k_min -8
_reflns_limit_l_max 10
_reflns_limit_l_min 0
_reflns_number_gt 1161
_reflns_number_total 1249
_reflns_threshold_expression I>=2u(I)
_cod_data_source_file JSSC-2015-228-53.cif
_cod_data_source_block Hg_As_1
_cod_database_code 1561872
_chemical_oxdiff_formula 'Hg As2 F14 H2'
_reflns_odcompleteness_completeness 99.81
_reflns_odcompleteness_iscentric 1
_reflns_odcompleteness_theta 26.32

loop_
_space_group_symop_id
_space_group_symop_operation_xyz
1 x,y,z
2 -x,-y,-z

loop_
_atom_site_label
_atom_site_type_symbol
_atom_site_fract_x
_atom_site_fract_y
_atom_site_fract_z
_atom_site_U_iso_or_equiv
_atom_site_adp_type
_atom_site_occupancy
_atom_site_refinement_flags_posn
Hg1 Hg 1.000000 0.000000 0.000000 0.01516(14) Uani 1.000000 S
As1 As 0.37085(12) 0.27344(9) 0.26992(9) 0.01126(17) Uani 1.000000 .
F1 F 0.4387(10) 0.5047(7) 0.3008(7) 0.0285(11) Uani 1.000000 .
F2 F 0.6382(8) 0.1497(7) 0.3629(6) 0.0230(10) Uani 1.000000 .
F3 F 0.1548(9) 0.2668(7) 0.4683(6) 0.0240(10) Uani 1.000000 .
F4 F 0.5807(8) 0.2740(7) 0.0657(6) 0.0250(10) Uani 1.000000 .
F5 F 0.2912(9) 0.0413(6) 0.2311(6) 0.0222(10) Uani 1.000000 .
F6 F 0.1020(8) 0.3876(7) 0.1649(6) 0.0194(9) Uani 1.000000 .
F7 F 0.8572(10) -0.2206(8) 0.1823(7) 0.0298(11) Uani 1.000000 .
H1 H 0.944440 -0.375000 0.185190 0.08(5) Uiso 1.000000 .

loop_
_atom_site_aniso_label
_atom_site_aniso_U_11
_atom_site_aniso_U_22
_atom_site_aniso_U_33
_atom_site_aniso_U_12
_atom_site_aniso_U_13
_atom_site_aniso_U_23
Hg1 0.0129(2) 0.0163(2) 0.0158(2) 0.00128(12) -0.00393(14) -0.00197(14)
As1 0.0107(3) 0.0130(3) 0.0097(4) 0.0005(2) -0.0020(3) -0.0021(3)
F1 0.038(3) 0.014(2) 0.035(3) -0.0064(19) -0.008(2) -0.002(2)
F2 0.018(2) 0.026(2) 0.028(3) -0.0025(17) -0.0128(19) 0.001(2)
F3 0.026(2) 0.032(2) 0.009(2) -0.0005(19) 0.0030(17) 0.0022(19)
F4 0.018(2) 0.034(2) 0.016(2) 0.0074(18) 0.0039(17) 0.001(2)
F5 0.031(2) 0.0140(19) 0.026(3) -0.0014(17) -0.016(2) -0.0048(18)
F6 0.0160(19) 0.024(2) 0.016(2) 0.0066(16) -0.0046(17) -0.0027(18)
F7 0.031(3) 0.029(2) 0.028(3) 0.000(2) -0.006(2) -0.004(2)

loop_
_atom_type_symbol
_atom_type_scat_dispersion_real
_atom_type_scat_dispersion_imag
_atom_type_scat_source
_atom_type_scat_dispersion_source
H 0.00000 0.00000 'International Tables Volume C Table 6.1.1.4 (pp. 500-502)' 'Henke, Gullikson and Davis, At. Data and Nucl. Data Tables, 1993, 54, 2'
As 0.07000 2.09310 'International Tables Volume C Table 6.1.1.4 (pp. 500-502)' 'Henke, Gullikson and Davis, At. Data and Nucl. Data Tables, 1993, 54, 2'
Hg -2.27873 9.32619 'International Tables Volume C Table 6.1.1.4 (pp. 500-502)' 'Henke, Gullikson and Davis, At. Data and Nucl. Data Tables, 1993, 54, 2'
F 0.01794 0.01033 'International Tables Volume C Table 6.1.1.4 (pp. 500-502)' 'Henke, Gullikson and Davis, At. Data and Nucl. Data Tables, 1993, 54, 2'

loop_
_exptl_crystal_face_index_h
_exptl_crystal_face_index_k
_exptl_crystal_face_index_l
_exptl_crystal_face_perp_dist
_exptl_oxdiff_crystal_face_indexfrac_h
_exptl_oxdiff_crystal_face_indexfrac_k
_exptl_oxdiff_crystal_face_indexfrac_l
_exptl_oxdiff_crystal_face_x
_exptl_oxdiff_crystal_face_y
_exptl_oxdiff_crystal_face_z
-7 2 0 0.1909 -7.0080 1.9924 -0.0032 0.4911 -0.1979 0.9186
7 -2 0 0.1909 7.0080 -1.9924 0.0032 -0.4911 0.1979 -0.9186
0 2 -10 0.0427 -0.0059 1.9963 -10.0079 -0.8084 0.3449 0.4318
0 -2 10 0.0427 0.0059 -1.9963 10.0079 0.8084 -0.3449 -0.4318
-1 -9 -3 0.0240 -1.0029 -9.0248 -3.0031 -0.4400 -0.8421 -0.2156
1 9 3 0.0240 1.0029 9.0248 3.0031 0.4400 0.8421 0.2156

loop_
_geom_angle_atom_site_label_1
_geom_angle_atom_site_label_2
_geom_angle_atom_site_label_3
_geom_angle
_geom_angle_site_symmetry_1
_geom_angle_site_symmetry_3
F7 Hg1 F7 180.0 2_755 .
F2 As1 F1 92.9(2) . .
F3 As1 F1 91.3(3) . .
F3 As1 F2 92.2(2) . .
F4 As1 F1 90.8(3) . .
F4 As1 F2 89.0(2) . .
F4 As1 F3 177.5(2) . .
F5 As1 F1 177.3(2) . .
F5 As1 F2 89.7(2) . .
F5 As1 F3 89.3(2) . .
F5 As1 F4 88.5(2) . .
F6 As1 F1 90.1(2) . .
F6 As1 F2 176.2(2) . .
F6 As1 F3 90.0(2) . .
F6 As1 F4 88.7(2) . .
F6 As1 F5 87.2(2) . .
H1 F7 Hg1 123.9(4) . 2_755

loop_
_geom_bond_atom_site_label_1
_geom_bond_atom_site_label_2
_geom_bond_distance
_geom_bond_site_symmetry_2
Hg1 F7 2.055(5) .
Hg1 F7 2.055(5) 2_755
As1 F1 1.689(5) .
As1 F2 1.707(4) .
As1 F3 1.710(4) .
As1 F4 1.730(4) .
As1 F5 1.735(4) .
As1 F6 1.746(4) .
F7 H1 1.060 .
